data_7063292
loop_
_publ_author_name
'Iniyaval, Shunmugam'
'Saravanan, Vadivel'
'Mai, Chun-Wai'
'Ramalingan, Chennan'

_publ_section_title
;
 Tetrazolopyrimidine-tethered phenothiazine molecular hybrids: synthesis,
 biological and molecular docking studies
;
_journal_issue 30
_journal_name_full 'New Journal of Chemistry'
_journal_page_first 13384
_journal_page_last 13396
_journal_paper_doi 10.1039/D3NJ05817D
_journal_volume 48
_journal_year 2024
_chemical_formula_sum 'C24 H26 N9 O2 S'
_chemical_formula_weight 504.60
_space_group_crystal_system monoclinic
_space_group_IT_number 14
_space_group_name_Hall '-P 2ybc'
_space_group_name_H-M_alt 'P 1 21/c 1'
_atom_sites_solution_hydrogens geom
_audit_creation_method SHELXL-2018/3
_audit_update_record
;
2023-12-12 deposited with the CCDC.	2024-07-01 downloaded from the CCDC.
;
_cell_angle_alpha 90
_cell_angle_beta 90.44(4)
_cell_angle_gamma 90
_cell_formula_units_Z 4
_cell_length_a 14.83(3)
_cell_length_b 11.46(2)
_cell_length_c 13.39(3)
_cell_measurement_temperature 293(2)
_cell_volume 2276(8)
_computing_structure_refinement 'SHELXL-2018/3 (Sheldrick, 2018)'
_computing_structure_solution 'SHELXT 2014/5 (Sheldrick, 2014)'
_diffrn_ambient_temperature 293(2)
_diffrn_measured_fraction_theta_full 1.000
_diffrn_measured_fraction_theta_max 0.998
_diffrn_radiation_type MoK\a
_diffrn_radiation_wavelength 0.71073
_diffrn_reflns_av_R_equivalents 0.1115
_diffrn_reflns_av_unetI/netI 0.0819
_diffrn_reflns_Laue_measured_fraction_full 1.000
_diffrn_reflns_Laue_measured_fraction_max 0.998
_diffrn_reflns_limit_h_max 21
_diffrn_reflns_limit_h_min -21
_diffrn_reflns_limit_k_max 15
_diffrn_reflns_limit_k_min -16
_diffrn_reflns_limit_l_max 19
_diffrn_reflns_limit_l_min -19
_diffrn_reflns_number 49353
_diffrn_reflns_point_group_measured_fraction_full 1.000
_diffrn_reflns_point_group_measured_fraction_max 0.998
_diffrn_reflns_theta_full 25.242
_diffrn_reflns_theta_max 30.761
_diffrn_reflns_theta_min 2.246
_exptl_absorpt_coefficient_mu 0.187
_exptl_absorpt_correction_T_max 0.7461
_exptl_absorpt_correction_T_min 0.6500
_exptl_absorpt_correction_type multi-scan
_exptl_absorpt_process_details 'SADABS 2014/5'
_exptl_crystal_density_diffrn 1.473
_exptl_crystal_F_000 1060
_refine_diff_density_max 0.267
_refine_diff_density_min -0.319
_refine_diff_density_rms 0.058
_refine_ls_extinction_method none
_refine_ls_goodness_of_fit_ref 1.022
_refine_ls_hydrogen_treatment constr
_refine_ls_matrix_type full
_refine_ls_number_parameters 298
_refine_ls_number_reflns 7086
_refine_ls_number_restraints 0
_refine_ls_restrained_S_all 1.022
_refine_ls_R_factor_all 0.1430
_refine_ls_R_factor_gt 0.0660
_refine_ls_shift/su_max 0.000
_refine_ls_shift/su_mean 0.000
_refine_ls_structure_factor_coef Fsqd
_refine_ls_weighting_details 'w=1/[\s^2^(Fo^2^)+(0.0592P)^2^+0.8582P] where P=(Fo^2^+2Fc^2^)/3'
_refine_ls_weighting_scheme calc
_refine_ls_wR_factor_gt 0.1276
_refine_ls_wR_factor_ref 0.1547
_reflns_Friedel_coverage 0.000
_reflns_number_gt 3959
_reflns_number_total 7086
_reflns_threshold_expression 'I > 2\s(I)'
_cod_data_source_file d3nj05817d2.cif
_cod_data_source_block shelx
_cod_depositor_comments 'Adding full bibliography for 7063292.cif.'
_cod_original_sg_symbol_H-M 'P 21/c'
_cod_database_code 7063292
_shelx_shelxl_version_number 2018/3
_shelx_space_group_comment
;
The symmetry employed for this shelxl refinement is uniquely defined
by the following loop, which should always be used as a source of
symmetry information in preference to the above space-group names.
They are only intended as comments.
;

loop_
_space_group_symop_operation_xyz
'x, y, z'
'-x, y+1/2, -z+1/2'
'-x, -y, -z'
'x, -y-1/2, z-1/2'

loop_
_atom_site_label
_atom_site_type_symbol
_atom_site_fract_x
_atom_site_fract_y
_atom_site_fract_z
_atom_site_U_iso_or_equiv
_atom_site_adp_type
_atom_site_occupancy
_atom_site_site_symmetry_order
_atom_site_calc_flag
_atom_site_refinement_flags_posn
_atom_site_refinement_flags_adp
_atom_site_refinement_flags_occupancy
_atom_site_disorder_assembly
_atom_site_disorder_group
S1 S 0.08669(4) 0.38390(6) 0.21000(4) 0.04331(17) Uani 1 1 d . . . . .
O1 O 0.44109(12) 0.09690(14) 0.32034(14) 0.0597(5) Uani 1 1 d . . . . .
O2 O 0.36844(11) 0.11320(13) 0.46329(12) 0.0470(4) Uani 1 1 d . . . . .
N1 N 0.45510(12) 0.46994(16) 0.32794(14) 0.0422(5) Uani 1 1 d . . . . .
H1 H 0.477276 0.511194 0.280425 0.051 Uiso 1 1 calc R U . . .
N2 N 0.42836(13) 0.63158(16) 0.43967(15) 0.0451(5) Uani 1 1 d . . . . .
N3 N 0.38318(13) 0.63427(17) 0.52743(16) 0.0476(5) Uani 1 1 d . . . . .
N4 N 0.35075(12) 0.53359(16) 0.54985(14) 0.0421(5) Uani 1 1 d . . . . .
N5 N 0.37487(10) 0.46133(15) 0.47490(13) 0.0326(4) Uani 1 1 d . . . . .
N6 N -0.03135(10) 0.33905(15) 0.38867(12) 0.0321(4) Uani 1 1 d . . . . .
C1 C 0.34801(12) 0.33907(17) 0.46651(15) 0.0300(4) Uani 1 1 d . . . . .
H1A H 0.360584 0.299734 0.530099 0.036 Uiso 1 1 calc R U . . .
C2 C 0.40670(12) 0.28547(18) 0.38597(15) 0.0325(4) Uani 1 1 d . . . . .
C3 C 0.45383(14) 0.35011(19) 0.32071(16) 0.0377(5) Uani 1 1 d . . . . .
C4 C 0.42146(13) 0.52253(18) 0.40979(16) 0.0342(5) Uani 1 1 d . . . . .
C5 C 0.51019(19) 0.3052(2) 0.2377(2) 0.0615(7) Uani 1 1 d . . . . .
H5A H 0.536457 0.369552 0.202526 0.092 Uiso 1 1 calc R U . . .
H5B H 0.557196 0.256484 0.264489 0.092 Uiso 1 1 calc R U . . .
H5C H 0.473285 0.260411 0.192676 0.092 Uiso 1 1 calc R U . . .
C6 C 0.40859(13) 0.15805(19) 0.38339(17) 0.0364(5) Uani 1 1 d . . . . .
C7 C 0.36444(18) -0.0125(2) 0.47170(19) 0.0518(6) Uani 1 1 d . . . . .
H7A H 0.424720 -0.045279 0.470507 0.062 Uiso 1 1 calc R U . . .
H7B H 0.330093 -0.045124 0.416429 0.062 Uiso 1 1 calc R U . . .
C8 C 0.3203(2) -0.0402(3) 0.5675(2) 0.0816(10) Uani 1 1 d . . . . .
H8A H 0.316598 -0.123336 0.575355 0.122 Uiso 1 1 calc R U . . .
H8B H 0.354914 -0.007678 0.621617 0.122 Uiso 1 1 calc R U . . .
H8C H 0.260697 -0.007524 0.567774 0.122 Uiso 1 1 calc R U . . .
C9 C 0.24822(12) 0.33257(17) 0.44486(15) 0.0284(4) Uani 1 1 d . . . . .
C10 C 0.18773(13) 0.30555(18) 0.51867(15) 0.0323(4) Uani 1 1 d . . . . .
H10 H 0.208996 0.284844 0.581739 0.039 Uiso 1 1 calc R U . . .
C11 C 0.09610(13) 0.30864(18) 0.50075(15) 0.0332(5) Uani 1 1 d . . . . .
H11 H 0.056738 0.290839 0.552279 0.040 Uiso 1 1 calc R U . . .
C12 C 0.06147(12) 0.33762(16) 0.40786(14) 0.0277(4) Uani 1 1 d . . . . .
C13 C 0.12303(12) 0.36228(17) 0.33240(14) 0.0289(4) Uani 1 1 d . . . . .
C14 C 0.21456(12) 0.36106(17) 0.35175(14) 0.0301(4) Uani 1 1 d . . . . .
H14 H 0.254363 0.379852 0.300898 0.036 Uiso 1 1 calc R U . . .
C15 C -0.01867(13) 0.44636(19) 0.23282(16) 0.0351(5) Uani 1 1 d . . . . .
C16 C -0.05527(16) 0.5205(2) 0.16234(18) 0.0466(6) Uani 1 1 d . . . . .
H16 H -0.020251 0.544979 0.108987 0.056 Uiso 1 1 calc R U . . .
C17 C -0.14265(17) 0.5586(2) 0.1697(2) 0.0525(6) Uani 1 1 d . . . . .
H17 H -0.167341 0.607579 0.121346 0.063 Uiso 1 1 calc R U . . .
C18 C -0.19277(16) 0.5233(2) 0.24951(19) 0.0492(6) Uani 1 1 d . . . . .
H18 H -0.252433 0.547429 0.254540 0.059 Uiso 1 1 calc R U . . .
C19 C -0.15654(14) 0.4533(2) 0.32194(17) 0.0411(5) Uani 1 1 d . . . . .
H19 H -0.191466 0.432388 0.376474 0.049 Uiso 1 1 calc R U . . .
C20 C -0.06847(13) 0.41260(17) 0.31573(15) 0.0311(4) Uani 1 1 d . . . . .
C21 C -0.09140(13) 0.28066(18) 0.45899(15) 0.0333(5) Uani 1 1 d . . . . .
H21A H -0.061614 0.209998 0.481680 0.040 Uiso 1 1 calc R U . . .
H21B H -0.145083 0.256968 0.422481 0.040 Uiso 1 1 calc R U . . .
C22 C -0.12116(14) 0.34744(19) 0.55014(16) 0.0364(5) Uani 1 1 d . . . . .
H22A H -0.152817 0.417694 0.529771 0.044 Uiso 1 1 calc R U . . .
H22B H -0.068847 0.370268 0.589419 0.044 Uiso 1 1 calc R U . . .
C23 C -0.18268(16) 0.2719(2) 0.61266(18) 0.0472(6) Uani 1 1 d . . . . .
H23A H -0.234868 0.250639 0.572533 0.057 Uiso 1 1 calc R U . . .
H23B H -0.150980 0.200460 0.629666 0.057 Uiso 1 1 calc R U . . .
C24 C -0.21453(19) 0.3278(2) 0.70694(19) 0.0597(7) Uani 1 1 d . . . . .
H24A H -0.252937 0.274552 0.742018 0.090 Uiso 1 1 calc R U . . .
H24B H -0.163540 0.347238 0.748272 0.090 Uiso 1 1 calc R U . . .
H24C H -0.247563 0.397498 0.691046 0.090 Uiso 1 1 calc R U . . .

loop_
_atom_site_aniso_label
_atom_site_aniso_U_11
_atom_site_aniso_U_22
_atom_site_aniso_U_33
_atom_site_aniso_U_23
_atom_site_aniso_U_13
_atom_site_aniso_U_12
S1 0.0358(3) 0.0676(4) 0.0266(3) -0.0001(3) 0.0041(2) 0.0026(3)
O1 0.0712(12) 0.0403(10) 0.0680(12) -0.0115(9) 0.0305(10) 0.0019(8)
O2 0.0561(10) 0.0319(9) 0.0531(10) 0.0012(7) 0.0152(8) -0.0007(7)
N1 0.0482(11) 0.0368(11) 0.0418(11) 0.0048(8) 0.0138(9) -0.0032(8)
N2 0.0438(11) 0.0370(11) 0.0545(13) -0.0023(9) 0.0022(9) -0.0039(8)
N3 0.0444(11) 0.0416(12) 0.0569(13) -0.0093(10) 0.0032(9) -0.0030(9)
N4 0.0369(10) 0.0419(11) 0.0474(11) -0.0118(9) 0.0041(8) -0.0008(8)
N5 0.0264(8) 0.0340(10) 0.0374(10) -0.0049(8) 0.0023(7) -0.0023(7)
N6 0.0236(8) 0.0399(10) 0.0329(9) 0.0034(8) 0.0051(7) -0.0008(7)
C1 0.0270(9) 0.0305(11) 0.0326(11) -0.0002(8) 0.0022(8) 0.0007(8)
C2 0.0258(9) 0.0347(11) 0.0371(11) -0.0017(9) 0.0050(8) 0.0020(8)
C3 0.0344(11) 0.0382(12) 0.0405(12) 0.0011(10) 0.0073(9) 0.0021(9)
C4 0.0263(10) 0.0353(12) 0.0409(12) 0.0001(10) -0.0010(9) -0.0008(8)
C5 0.0711(18) 0.0515(16) 0.0625(17) -0.0026(13) 0.0354(14) 0.0002(13)
C6 0.0284(10) 0.0367(12) 0.0441(13) 0.0000(10) 0.0053(9) 0.0001(9)
C7 0.0594(16) 0.0338(13) 0.0624(17) 0.0022(12) 0.0059(13) -0.0029(11)
C8 0.119(3) 0.0560(19) 0.070(2) 0.0129(16) 0.0212(19) -0.0164(18)
C9 0.0255(9) 0.0250(10) 0.0347(11) -0.0029(8) 0.0048(8) -0.0011(7)
C10 0.0327(10) 0.0350(11) 0.0292(10) 0.0048(9) 0.0028(8) 0.0015(8)
C11 0.0302(10) 0.0404(12) 0.0290(10) 0.0037(9) 0.0095(8) -0.0014(8)
C12 0.0260(9) 0.0268(10) 0.0305(10) -0.0012(8) 0.0055(8) -0.0006(7)
C13 0.0300(10) 0.0299(10) 0.0268(10) -0.0011(8) 0.0036(8) -0.0006(8)
C14 0.0262(9) 0.0342(11) 0.0301(10) 0.0002(9) 0.0081(8) -0.0036(8)
C15 0.0323(10) 0.0349(12) 0.0382(12) -0.0009(9) -0.0033(9) -0.0034(8)
C16 0.0493(14) 0.0434(14) 0.0469(14) 0.0113(11) -0.0049(11) -0.0090(11)
C17 0.0562(15) 0.0364(13) 0.0647(17) 0.0074(12) -0.0168(13) 0.0039(11)
C18 0.0438(13) 0.0483(15) 0.0554(15) -0.0065(12) -0.0096(11) 0.0125(11)
C19 0.0372(12) 0.0456(13) 0.0406(13) -0.0084(10) 0.0011(10) 0.0059(10)
C20 0.0323(10) 0.0284(10) 0.0327(11) -0.0046(8) -0.0026(8) -0.0005(8)
C21 0.0279(10) 0.0347(11) 0.0373(11) -0.0010(9) 0.0066(8) -0.0048(8)
C22 0.0339(11) 0.0390(12) 0.0364(12) -0.0017(9) 0.0060(9) -0.0003(9)
C23 0.0510(14) 0.0447(14) 0.0461(14) 0.0086(11) 0.0145(11) 0.0030(11)
C24 0.0724(18) 0.0622(18) 0.0449(15) 0.0103(13) 0.0237(13) 0.0106(14)

loop_
_atom_type_symbol
_atom_type_description
_atom_type_scat_dispersion_real
_atom_type_scat_dispersion_imag
_atom_type_scat_source
C C 0.0033 0.0016 'International Tables Vol C Tables 4.2.6.8 and 6.1.1.4'
H H 0.0000 0.0000 'International Tables Vol C Tables 4.2.6.8 and 6.1.1.4'
N N 0.0061 0.0033 'International Tables Vol C Tables 4.2.6.8 and 6.1.1.4'
O O 0.0106 0.0060 'International Tables Vol C Tables 4.2.6.8 and 6.1.1.4'
S S 0.1246 0.1234 'International Tables Vol C Tables 4.2.6.8 and 6.1.1.4'

loop_
_geom_angle_atom_site_label_1
_geom_angle_atom_site_label_2
_geom_angle_atom_site_label_3
_geom_angle
_geom_angle_site_symmetry_1
_geom_angle_site_symmetry_3
_geom_angle_publ_flag
C13 S1 C15 99.48(13) . . ?
C6 O2 C7 117.76(18) . . ?
C4 N1 C3 119.83(19) . . ?
C4 N1 H1 120.1 . . ?
C3 N1 H1 120.1 . . ?
C4 N2 N3 104.30(18) . . ?
N4 N3 N2 111.70(19) . . ?
N3 N4 N5 105.9(2) . . ?
C4 N5 N4 108.0(2) . . ?
C4 N5 C1 127.10(19) . . ?
N4 N5 C1 124.83(18) . . ?
C12 N6 C20 121.11(16) . . ?
C12 N6 C21 118.67(19) . . ?
C20 N6 C21 119.1(2) . . ?
N5 C1 C9 109.21(16) . . ?
N5 C1 C2 106.53(17) . . ?
C9 C1 C2 114.2(2) . . ?
N5 C1 H1A 108.9 . . ?
C9 C1 H1A 108.9 . . ?
C2 C1 H1A 108.9 . . ?
C3 C2 C6 121.6(2) . . ?
C3 C2 C1 122.8(2) . . ?
C6 C2 C1 115.57(18) . . ?
C2 C3 N1 120.7(2) . . ?
C2 C3 C5 126.3(2) . . ?
N1 C3 C5 112.98(19) . . ?
N2 C4 N5 110.1(2) . . ?
N2 C4 N1 130.0(2) . . ?
N5 C4 N1 119.9(2) . . ?
C3 C5 H5A 109.5 . . ?
C3 C5 H5B 109.5 . . ?
H5A C5 H5B 109.5 . . ?
C3 C5 H5C 109.5 . . ?
H5A C5 H5C 109.5 . . ?
H5B C5 H5C 109.5 . . ?
O1 C6 O2 121.6(2) . . ?
O1 C6 C2 127.4(2) . . ?
O2 C6 C2 110.97(19) . . ?
O2 C7 C8 107.4(2) . . ?
O2 C7 H7A 110.2 . . ?
C8 C7 H7A 110.2 . . ?
O2 C7 H7B 110.2 . . ?
C8 C7 H7B 110.2 . . ?
H7A C7 H7B 108.5 . . ?
C7 C8 H8A 109.5 . . ?
C7 C8 H8B 109.5 . . ?
H8A C8 H8B 109.5 . . ?
C7 C8 H8C 109.5 . . ?
H8A C8 H8C 109.5 . . ?
H8B C8 H8C 109.5 . . ?
C10 C9 C14 118.0(2) . . ?
C10 C9 C1 121.2(2) . . ?
C14 C9 C1 120.68(17) . . ?
C9 C10 C11 121.1(2) . . ?
C9 C10 H10 119.4 . . ?
C11 C10 H10 119.4 . . ?
C10 C11 C12 121.44(18) . . ?
C10 C11 H11 119.3 . . ?
C12 C11 H11 119.3 . . ?
C11 C12 C13 117.3(2) . . ?
C11 C12 N6 121.77(17) . . ?
C13 C12 N6 120.9(2) . . ?
C14 C13 C12 120.7(2) . . ?
C14 C13 S1 118.40(15) . . ?
C12 C13 S1 120.7(2) . . ?
C9 C14 C13 121.39(17) . . ?
C9 C14 H14 119.3 . . ?
C13 C14 H14 119.3 . . ?
C16 C15 C20 120.6(2) . . ?
C16 C15 S1 118.73(19) . . ?
C20 C15 S1 120.40(18) . . ?
C17 C16 C15 120.9(2) . . ?
C17 C16 H16 119.5 . . ?
C15 C16 H16 119.5 . . ?
C18 C17 C16 118.8(2) . . ?
C18 C17 H17 120.6 . . ?
C16 C17 H17 120.6 . . ?
C19 C18 C17 121.0(3) . . ?
C19 C18 H18 119.5 . . ?
C17 C18 H18 119.5 . . ?
C18 C19 C20 121.3(2) . . ?
C18 C19 H19 119.4 . . ?
C20 C19 H19 119.4 . . ?
C15 C20 C19 117.3(2) . . ?
C15 C20 N6 121.0(2) . . ?
C19 C20 N6 121.7(2) . . ?
N6 C21 C22 118.2(2) . . ?
N6 C21 H21A 107.8 . . ?
C22 C21 H21A 107.8 . . ?
N6 C21 H21B 107.8 . . ?
C22 C21 H21B 107.8 . . ?
H21A C21 H21B 107.1 . . ?
C21 C22 C23 109.8(2) . . ?
C21 C22 H22A 109.7 . . ?
C23 C22 H22A 109.7 . . ?
C21 C22 H22B 109.7 . . ?
C23 C22 H22B 109.7 . . ?
H22A C22 H22B 108.2 . . ?
C24 C23 C22 114.7(2) . . ?
C24 C23 H23A 108.6 . . ?
C22 C23 H23A 108.6 . . ?
C24 C23 H23B 108.6 . . ?
C22 C23 H23B 108.6 . . ?
H23A C23 H23B 107.6 . . ?
C23 C24 H24A 109.5 . . ?
C23 C24 H24B 109.5 . . ?
H24A C24 H24B 109.5 . . ?
C23 C24 H24C 109.5 . . ?
H24A C24 H24C 109.5 . . ?
H24B C24 H24C 109.5 . . ?

loop_
_geom_bond_atom_site_label_1
_geom_bond_atom_site_label_2
_geom_bond_distance
_geom_bond_site_symmetry_2
_geom_bond_publ_flag
S1 C13 1.739(4) . ?
S1 C15 1.748(4) . ?
O1 C6 1.201(3) . ?
O2 C6 1.332(3) . ?
O2 C7 1.446(4) . ?
N1 C4 1.350(3) . ?
N1 C3 1.377(4) . ?
N1 H1 0.8600 . ?
N2 C4 1.316(4) . ?
N2 N3 1.358(4) . ?
N3 N4 1.286(3) . ?
N4 N5 1.351(3) . ?
N5 C4 1.319(3) . ?
N5 C1 1.461(4) . ?
N6 C12 1.399(4) . ?
N6 C20 1.400(3) . ?
N6 C21 1.463(3) . ?
C1 C9 1.508(4) . ?
C1 C2 1.521(3) . ?
C1 H1A 0.9800 . ?
C2 C3 1.346(3) . ?
C2 C6 1.461(4) . ?
C3 C5 1.488(4) . ?
C5 H5A 0.9600 . ?
C5 H5B 0.9600 . ?
C5 H5C 0.9600 . ?
C7 C8 1.480(4) . ?
C7 H7A 0.9700 . ?
C7 H7B 0.9700 . ?
C8 H8A 0.9600 . ?
C8 H8B 0.9600 . ?
C8 H8C 0.9600 . ?
C9 C10 1.375(3) . ?
C9 C14 1.379(4) . ?
C10 C11 1.379(4) . ?
C10 H10 0.9300 . ?
C11 C12 1.383(4) . ?
C11 H11 0.9300 . ?
C12 C13 1.396(3) . ?
C13 C14 1.380(4) . ?
C14 H14 0.9300 . ?
C15 C16 1.378(4) . ?
C15 C20 1.393(4) . ?
C16 C17 1.372(4) . ?
C16 H16 0.9300 . ?
C17 C18 1.367(4) . ?
C17 H17 0.9300 . ?
C18 C19 1.366(4) . ?
C18 H18 0.9300 . ?
C19 C20 1.390(4) . ?
C19 H19 0.9300 . ?
C21 C22 1.510(4) . ?
C21 H21A 0.9700 . ?
C21 H21B 0.9700 . ?
C22 C23 1.515(3) . ?
C22 H22A 0.9700 . ?
C22 H22B 0.9700 . ?
C23 C24 1.496(4) . ?
C23 H23A 0.9700 . ?
C23 H23B 0.9700 . ?
C24 H24A 0.9600 . ?
C24 H24B 0.9600 . ?
C24 H24C 0.9600 . ?

loop_
_geom_hbond_atom_site_label_D
_geom_hbond_atom_site_label_H
_geom_hbond_atom_site_label_A
_geom_hbond_distance_DH
_geom_hbond_distance_HA
_geom_hbond_distance_DA
_geom_hbond_angle_DHA
_geom_hbond_site_symmetry_A
_geom_hbond_publ_flag
N1 H1 O1 0.86 2.07 2.912(4) 166.6 2_655 yes
C19 H19 N4 0.93 2.60 3.369(6) 140.7 3_566 yes

loop_
_geom_torsion_atom_site_label_1
_geom_torsion_atom_site_label_2
_geom_torsion_atom_site_label_3
_geom_torsion_atom_site_label_4
_geom_torsion
_geom_torsion_site_symmetry_1
_geom_torsion_site_symmetry_2
_geom_torsion_site_symmetry_3
_geom_torsion_site_symmetry_4
_geom_torsion_publ_flag
C4 N2 N3 N4 0.0(2) . . . . ?
N2 N3 N4 N5 0.0(2) . . . . ?
N3 N4 N5 C4 0.0(2) . . . . ?
N3 N4 N5 C1 -176.41(18) . . . . ?
C4 N5 C1 C9 -106.9(2) . . . . ?
N4 N5 C1 C9 68.8(3) . . . . ?
C4 N5 C1 C2 16.9(3) . . . . ?
N4 N5 C1 C2 -167.37(17) . . . . ?
N5 C1 C2 C3 -16.0(3) . . . . ?
C9 C1 C2 C3 104.7(2) . . . . ?
N5 C1 C2 C6 164.28(18) . . . . ?
C9 C1 C2 C6 -75.1(2) . . . . ?
C6 C2 C3 N1 -176.4(2) . . . . ?
C1 C2 C3 N1 3.9(3) . . . . ?
C6 C2 C3 C5 2.0(4) . . . . ?
C1 C2 C3 C5 -177.8(2) . . . . ?
C4 N1 C3 C2 10.9(3) . . . . ?
C4 N1 C3 C5 -167.7(2) . . . . ?
N3 N2 C4 N5 0.0(2) . . . . ?
N3 N2 C4 N1 -178.7(2) . . . . ?
N4 N5 C4 N2 0.0(2) . . . . ?
C1 N5 C4 N2 176.30(18) . . . . ?
N4 N5 C4 N1 178.87(18) . . . . ?
C1 N5 C4 N1 -4.8(3) . . . . ?
C3 N1 C4 N2 167.9(2) . . . . ?
C3 N1 C4 N5 -10.8(3) . . . . ?
C7 O2 C6 O1 -0.5(3) . . . . ?
C7 O2 C6 C2 179.81(19) . . . . ?
C3 C2 C6 O1 -9.1(4) . . . . ?
C1 C2 C6 O1 170.7(2) . . . . ?
C3 C2 C6 O2 170.62(19) . . . . ?
C1 C2 C6 O2 -9.6(3) . . . . ?
C6 O2 C7 C8 177.9(2) . . . . ?
N5 C1 C9 C10 -102.1(2) . . . . ?
C2 C1 C9 C10 138.7(2) . . . . ?
N5 C1 C9 C14 73.6(2) . . . . ?
C2 C1 C9 C14 -45.5(3) . . . . ?
C14 C9 C10 C11 -1.0(3) . . . . ?
C1 C9 C10 C11 174.82(19) . . . . ?
C9 C10 C11 C12 0.8(3) . . . . ?
C10 C11 C12 C13 0.8(3) . . . . ?
C10 C11 C12 N6 178.92(19) . . . . ?
C20 N6 C12 C11 151.85(19) . . . . ?
C21 N6 C12 C11 -15.9(3) . . . . ?
C20 N6 C12 C13 -30.1(3) . . . . ?
C21 N6 C12 C13 162.21(18) . . . . ?
C11 C12 C13 C14 -2.0(3) . . . . ?
N6 C12 C13 C14 179.83(18) . . . . ?
C11 C12 C13 S1 172.91(15) . . . . ?
N6 C12 C13 S1 -5.2(3) . . . . ?
C15 S1 C13 C14 -152.92(18) . . . . ?
C15 S1 C13 C12 32.0(2) . . . . ?
C10 C9 C14 C13 -0.2(3) . . . . ?
C1 C9 C14 C13 -176.10(18) . . . . ?
C12 C13 C14 C9 1.8(3) . . . . ?
S1 C13 C14 C9 -173.27(15) . . . . ?
C13 S1 C15 C16 153.16(19) . . . . ?
C13 S1 C15 C20 -33.3(2) . . . . ?
C20 C15 C16 C17 -2.9(3) . . . . ?
S1 C15 C16 C17 170.70(19) . . . . ?
C15 C16 C17 C18 1.1(4) . . . . ?
C16 C17 C18 C19 1.3(4) . . . . ?
C17 C18 C19 C20 -1.9(4) . . . . ?
C16 C15 C20 C19 2.2(3) . . . . ?
S1 C15 C20 C19 -171.25(16) . . . . ?
C16 C15 C20 N6 -178.8(2) . . . . ?
S1 C15 C20 N6 7.7(3) . . . . ?
C18 C19 C20 C15 0.1(3) . . . . ?
C18 C19 C20 N6 -178.8(2) . . . . ?
C12 N6 C20 C15 28.7(3) . . . . ?
C21 N6 C20 C15 -163.64(19) . . . . ?
C12 N6 C20 C19 -152.4(2) . . . . ?
C21 N6 C20 C19 15.3(3) . . . . ?
C12 N6 C21 C22 84.4(2) . . . . ?
C20 N6 C21 C22 -83.6(3) . . . . ?
N6 C21 C22 C23 179.93(18) . . . . ?
C21 C22 C23 C24 178.3(2) . . . . ?
